data_7215230
loop_
_publ_author_name
'Li, Ming'
'Liu, Lu'
'Zhang, Lin'
'Lv, Xiaofeng'
'Ding, Jie'
'Hou, Hongwei'
'Fan, Yaoting'

_publ_section_title
;
 Novel coordination polymers of Zn(ii) and Cd(ii) tuned by different
 aromatic polycarboxylates: synthesis, structures and photocatalytic
 properties
;
_journal_issue 28
_journal_name_full CrystEngComm
_journal_page_first 6408
_journal_paper_doi 10.1039/c4ce00093e
_journal_volume 16
_journal_year 2014
_chemical_formula_moiety 'C27 H24 Cd N4 O4'
_chemical_formula_sum 'C27 H24 Cd N4 O4'
_chemical_formula_weight 580.90
_chemical_name_systematic
;
 ?
;
_space_group_IT_number 14
_symmetry_cell_setting monoclinic
_symmetry_space_group_name_Hall '-P 2ybc'
_symmetry_space_group_name_H-M 'P 1 21/c 1'
_atom_sites_solution_hydrogens geom
_atom_sites_solution_primary direct
_atom_sites_solution_secondary difmap
_audit_creation_method SHELXL-97
_cell_angle_alpha 90.00
_cell_angle_beta 132.259(19)
_cell_angle_gamma 90.00
_cell_formula_units_Z 4
_cell_length_a 12.761(3)
_cell_length_b 14.961(3)
_cell_length_c 17.532(6)
_cell_measurement_temperature 293(2)
_cell_volume 2477.3(14)
_computing_cell_refinement 'Bruker XSCANS'
_computing_data_collection 'Bruker XSCANS'
_computing_data_reduction 'Bruker SHELXTL'
_computing_molecular_graphics 'Bruker SHELXTL'
_computing_publication_material 'Bruker SHELXTL'
_computing_structure_refinement 'SHELXL-97 (Sheldrick, 1997)'
_computing_structure_solution 'SHELXS-97 (Sheldrick, 1990)'
_diffrn_ambient_temperature 293(2)
_diffrn_measured_fraction_theta_full 0.972
_diffrn_measured_fraction_theta_max 0.972
_diffrn_measurement_device_type 'Bruker P4'
_diffrn_measurement_method '\w scans'
_diffrn_radiation_monochromator graphite
_diffrn_radiation_source 'fine-focus sealed tube'
_diffrn_radiation_type MoK\a
_diffrn_radiation_wavelength 0.71073
_diffrn_reflns_av_R_equivalents 0.0357
_diffrn_reflns_av_sigmaI/netI 0.0354
_diffrn_reflns_limit_h_max 16
_diffrn_reflns_limit_h_min -16
_diffrn_reflns_limit_k_max 16
_diffrn_reflns_limit_k_min -19
_diffrn_reflns_limit_l_max 22
_diffrn_reflns_limit_l_min -22
_diffrn_reflns_number 21074
_diffrn_reflns_theta_full 28.05
_diffrn_reflns_theta_max 28.05
_diffrn_reflns_theta_min 2.08
_exptl_absorpt_coefficient_mu 0.923
_exptl_absorpt_correction_T_max 0.8228
_exptl_absorpt_correction_T_min 0.7444
_exptl_absorpt_correction_type none
_exptl_crystal_density_diffrn 1.558
_exptl_crystal_density_method 'not measured'
_exptl_crystal_F_000 1176
_exptl_crystal_size_max 0.34
_exptl_crystal_size_mid 0.24
_exptl_crystal_size_min 0.22
_refine_diff_density_max 0.558
_refine_diff_density_min -0.581
_refine_diff_density_rms 0.071
_refine_ls_extinction_method none
_refine_ls_goodness_of_fit_ref 1.002
_refine_ls_hydrogen_treatment mixed
_refine_ls_matrix_type full
_refine_ls_number_parameters 327
_refine_ls_number_reflns 5833
_refine_ls_number_restraints 0
_refine_ls_restrained_S_all 1.002
_refine_ls_R_factor_all 0.0476
_refine_ls_R_factor_gt 0.0411
_refine_ls_shift/su_max 0.001
_refine_ls_shift/su_mean 0.000
_refine_ls_structure_factor_coef Fsqd
_refine_ls_weighting_details 'calc w=1/[\s^2^(Fo^2^)+(0.1000P)^2^+0.0000P] where P=(Fo^2^+2Fc^2^)/3'
_refine_ls_weighting_scheme calc
_refine_ls_wR_factor_gt 0.1337
_refine_ls_wR_factor_ref 0.1413
_reflns_number_gt 5242
_reflns_number_total 5833
_reflns_threshold_expression >2sigma(I)
_cod_data_source_file c4ce00093e2.cif
_cod_data_source_block a
_cod_depositor_comments 'Adding full bibliography for 7215230--7215235.cif.'
_cod_original_cell_volume 2477.3(11)
_cod_original_sg_symbol_H-M P21/c
_cod_database_code 7215230

loop_
_symmetry_equiv_pos_as_xyz
'x, y, z'
'-x, y+1/2, -z+1/2'
'-x, -y, -z'
'x, -y-1/2, z-1/2'

loop_
_atom_site_label
_atom_site_type_symbol
_atom_site_fract_x
_atom_site_fract_y
_atom_site_fract_z
_atom_site_U_iso_or_equiv
_atom_site_adp_type
_atom_site_occupancy
_atom_site_symmetry_multiplicity
_atom_site_calc_flag
_atom_site_refinement_flags
Cd1 Cd 1.05458(2) -0.056066(14) 0.277556(17) 0.03197(11) Uani 1 1 d .
O1 O 0.8236(3) -0.0814(2) 0.12825(19) 0.0514(7) Uani 1 1 d .
O2 O 0.8876(2) -0.15183(16) 0.26437(17) 0.0424(5) Uani 1 1 d .
O3 O 0.2643(3) -0.40025(19) -0.0676(2) 0.0569(7) Uani 1 1 d .
O4 O 0.1670(3) -0.29756(18) -0.1875(2) 0.0493(6) Uani 1 1 d .
N1 N 1.0418(3) 0.05609(16) 0.3601(2) 0.0376(6) Uani 1 1 d .
N2 N 1.1207(3) 0.12593(18) 0.5025(2) 0.0380(6) Uani 1 1 d .
N3 N 1.1224(3) 0.40492(19) 0.5963(2) 0.0398(6) Uani 1 1 d .
N4 N 1.1157(3) 0.49796(18) 0.6915(2) 0.0371(6) Uani 1 1 d .
C1 C 0.8907(4) 0.1244(3) 0.4652(3) 0.0481(8) Uani 1 1 d .
H1 H 0.9247 0.1509 0.5262 0.058 Uiso 1 1 calc R
C2 C 0.7509(4) 0.0984(3) 0.3894(3) 0.0542(10) Uani 1 1 d .
H2 H 0.6893 0.1069 0.3999 0.065 Uiso 1 1 calc R
C3 C 0.6995(4) 0.0596(2) 0.2969(4) 0.0531(10) Uani 1 1 d .
H3 H 0.6040 0.0449 0.2468 0.064 Uiso 1 1 calc R
C4 C 0.7862(4) 0.0427(2) 0.2787(3) 0.0461(9) Uani 1 1 d .
H4 H 0.7518 0.0162 0.2176 0.055 Uiso 1 1 calc R
C5 C 0.9290(4) 0.0669(2) 0.3555(3) 0.0359(7) Uani 1 1 d .
C6 C 0.9774(4) 0.1087(2) 0.4451(3) 0.0372(7) Uani 1 1 d .
C7 C 1.1534(4) 0.0924(2) 0.4486(3) 0.0378(7) Uani 1 1 d .
C8 C 1.2974(4) 0.0975(3) 0.4868(3) 0.0556(10) Uani 1 1 d .
H8A H 1.2964 0.0753 0.4349 0.083 Uiso 1 1 calc R
H8B H 1.3607 0.0620 0.5481 0.083 Uiso 1 1 calc R
H8C H 1.3288 0.1585 0.5022 0.083 Uiso 1 1 calc R
C9 C 1.2173(4) 0.1718(2) 0.6018(3) 0.0443(8) Uani 1 1 d .
H9A H 1.3092 0.1429 0.6444 0.053 Uiso 1 1 calc R
H9B H 1.1820 0.1656 0.6362 0.053 Uiso 1 1 calc R
C10 C 1.2353(4) 0.2706(2) 0.5927(3) 0.0475(8) Uani 1 1 d .
H10A H 1.2680 0.2766 0.5565 0.057 Uiso 1 1 calc R
H10B H 1.3083 0.2948 0.6614 0.057 Uiso 1 1 calc R
C11 C 1.0715(4) 0.4204(2) 0.6426(3) 0.0373(7) Uani 1 1 d .
C12 C 0.9777(4) 0.3576(3) 0.6387(3) 0.0524(9) Uani 1 1 d .
H12A H 0.9460 0.3852 0.6695 0.079 Uiso 1 1 calc R
H12B H 1.0292 0.3040 0.6758 0.079 Uiso 1 1 calc R
H12C H 0.8974 0.3429 0.5682 0.079 Uiso 1 1 calc R
C13 C 1.2008(4) 0.5364(2) 0.6764(3) 0.0367(7) Uani 1 1 d .
C14 C 1.2044(4) 0.4777(2) 0.6157(2) 0.0389(7) Uani 1 1 d .
C15 C 1.2776(4) 0.4977(3) 0.5847(3) 0.0528(9) Uani 1 1 d .
H15 H 1.2795 0.4584 0.5446 0.063 Uiso 1 1 calc R
C16 C 1.3468(5) 0.5782(3) 0.6164(3) 0.0580(10) Uani 1 1 d .
H16 H 1.3968 0.5938 0.5971 0.070 Uiso 1 1 calc R
C17 C 1.3444(5) 0.6372(3) 0.6765(3) 0.0568(10) Uani 1 1 d .
H17 H 1.3932 0.6910 0.6970 0.068 Uiso 1 1 calc R
C18 C 1.2705(4) 0.6171(2) 0.7065(3) 0.0481(8) Uani 1 1 d .
H18 H 1.2681 0.6570 0.7460 0.058 Uiso 1 1 calc R
C19 C 1.1006(4) 0.3263(3) 0.5366(3) 0.0549(10) Uani 1 1 d .
H19A H 1.0681 0.3460 0.4710 0.066 Uiso 1 1 calc R
H19B H 1.0271 0.2890 0.5227 0.066 Uiso 1 1 calc R
C20 C 0.2661(3) -0.3252(2) -0.0992(3) 0.0393(7) Uani 1 1 d .
C21 C 0.7998(3) -0.1360(2) 0.1706(2) 0.0372(7) Uani 1 1 d .
C22 C 0.5103(4) -0.2998(2) 0.0749(3) 0.0440(8) Uani 1 1 d .
H22 H 0.4987 -0.3506 0.0991 0.053 Uiso 1 1 calc R
C23 C 0.4003(3) -0.2707(2) -0.0254(3) 0.0374(7) Uani 1 1 d .
C24 C 0.6358(3) -0.2538(2) 0.1382(2) 0.0417(7) Uani 1 1 d .
H24 H 0.7078 -0.2726 0.2058 0.050 Uiso 1 1 calc R
C25 C 0.6567(3) -0.1795(2) 0.1024(2) 0.0370(7) Uani 1 1 d .
C26 C 0.5470(4) -0.1501(3) 0.0034(3) 0.0489(9) Uani 1 1 d .
H26 H 0.5591 -0.0997 -0.0210 0.059 Uiso 1 1 calc R
C27 C 0.4179(4) -0.1954(2) -0.0607(3) 0.0471(8) Uani 1 1 d .
H27 H 0.3440 -0.1747 -0.1272 0.056 Uiso 1 1 calc R

loop_
_atom_site_aniso_label
_atom_site_aniso_U_11
_atom_site_aniso_U_22
_atom_site_aniso_U_33
_atom_site_aniso_U_23
_atom_site_aniso_U_13
_atom_site_aniso_U_12
Cd1 0.03004(16) 0.03382(17) 0.03282(16) -0.00016(7) 0.02145(13) -0.00022(7)
O1 0.0422(14) 0.0678(16) 0.0368(13) -0.0010(12) 0.0236(12) -0.0231(13)
O2 0.0378(12) 0.0489(13) 0.0352(12) -0.0017(10) 0.0224(11) -0.0062(10)
O3 0.0520(16) 0.0528(16) 0.0509(15) -0.0051(13) 0.0285(14) -0.0216(13)
O4 0.0367(13) 0.0495(14) 0.0502(15) -0.0036(11) 0.0245(12) -0.0048(11)
N1 0.0433(17) 0.0330(14) 0.0435(16) -0.0022(10) 0.0320(15) 0.0014(10)
N2 0.0458(15) 0.0341(14) 0.0446(15) -0.0028(11) 0.0347(14) -0.0005(12)
N3 0.0437(16) 0.0342(14) 0.0393(15) -0.0056(11) 0.0269(14) 0.0037(12)
N4 0.0415(15) 0.0341(13) 0.0421(14) -0.0039(11) 0.0308(13) -0.0007(11)
C1 0.056(2) 0.052(2) 0.056(2) -0.0021(16) 0.045(2) 0.0023(17)
C2 0.052(2) 0.061(2) 0.067(3) 0.002(2) 0.047(2) 0.0036(19)
C3 0.037(2) 0.052(2) 0.061(3) 0.0032(16) 0.029(2) 0.0043(15)
C4 0.043(2) 0.0440(18) 0.042(2) -0.0005(14) 0.0249(18) 0.0025(15)
C5 0.0420(18) 0.0318(15) 0.0406(17) 0.0045(12) 0.0305(16) 0.0083(12)
C6 0.0419(17) 0.0315(15) 0.0443(17) 0.0038(13) 0.0315(16) 0.0029(13)
C7 0.0455(18) 0.0288(15) 0.0479(18) -0.0003(13) 0.0350(17) 0.0007(13)
C8 0.053(2) 0.053(2) 0.077(3) -0.016(2) 0.050(2) -0.0096(18)
C9 0.0466(19) 0.0446(19) 0.0424(18) -0.0032(14) 0.0303(17) -0.0001(15)
C10 0.048(2) 0.0434(18) 0.050(2) -0.0092(16) 0.0330(18) 0.0004(15)
C11 0.0330(16) 0.0349(15) 0.0396(17) 0.0010(13) 0.0226(15) 0.0045(13)
C12 0.048(2) 0.0421(19) 0.065(2) -0.0084(17) 0.037(2) -0.0074(16)
C13 0.0411(18) 0.0389(16) 0.0365(16) 0.0034(13) 0.0286(15) 0.0054(14)
C14 0.0402(17) 0.0398(17) 0.0382(17) 0.0014(14) 0.0270(15) 0.0060(14)
C15 0.062(2) 0.063(2) 0.051(2) 0.0063(18) 0.045(2) 0.017(2)
C16 0.063(3) 0.068(3) 0.064(3) 0.010(2) 0.051(2) 0.004(2)
C17 0.063(2) 0.056(2) 0.069(3) -0.003(2) 0.052(2) -0.009(2)
C18 0.057(2) 0.0456(19) 0.056(2) -0.0087(16) 0.044(2) -0.0076(17)
C19 0.050(2) 0.053(2) 0.0398(19) -0.0153(16) 0.0217(18) 0.0061(17)
C20 0.0349(16) 0.0470(19) 0.0412(17) -0.0094(14) 0.0277(15) -0.0070(14)
C21 0.0365(16) 0.0421(17) 0.0381(16) -0.0082(13) 0.0271(15) -0.0072(14)
C22 0.0459(19) 0.0467(19) 0.0411(18) 0.0025(14) 0.0299(17) -0.0074(15)
C23 0.0356(16) 0.0431(17) 0.0409(17) -0.0050(13) 0.0287(15) -0.0035(14)
C24 0.0386(17) 0.0499(19) 0.0331(15) 0.0022(14) 0.0227(14) -0.0059(14)
C25 0.0346(16) 0.0418(17) 0.0390(16) -0.0072(13) 0.0266(15) -0.0074(13)
C26 0.0428(19) 0.047(2) 0.0454(19) 0.0039(15) 0.0250(17) -0.0124(16)
C27 0.0373(18) 0.0470(19) 0.0369(17) 0.0060(14) 0.0169(16) -0.0056(15)

loop_
_atom_type_symbol
_atom_type_description
_atom_type_scat_dispersion_real
_atom_type_scat_dispersion_imag
_atom_type_scat_source
C C 0.0033 0.0016 'International Tables Vol C Tables 4.2.6.8 and 6.1.1.4'
H H 0.0000 0.0000 'International Tables Vol C Tables 4.2.6.8 and 6.1.1.4'
Cd Cd -0.8075 1.2024 'International Tables Vol C Tables 4.2.6.8 and 6.1.1.4'
N N 0.0061 0.0033 'International Tables Vol C Tables 4.2.6.8 and 6.1.1.4'
O O 0.0106 0.0060 'International Tables Vol C Tables 4.2.6.8 and 6.1.1.4'

loop_
_geom_angle_atom_site_label_1
_geom_angle_atom_site_label_2
_geom_angle_atom_site_label_3
_geom_angle
_geom_angle_site_symmetry_1
_geom_angle_site_symmetry_3
O3 Cd1 N4 104.30(11) 4_656 4_565
O3 Cd1 N1 89.02(11) 4_656 .
N4 Cd1 N1 109.83(9) 4_565 .
O3 Cd1 O1 152.52(11) 4_656 .
N4 Cd1 O1 93.24(10) 4_565 .
N1 Cd1 O1 104.94(11) . .
O3 Cd1 O2 101.24(10) 4_656 .
N4 Cd1 O2 145.35(9) 4_565 .
N1 Cd1 O2 93.51(9) . .
O1 Cd1 O2 55.16(8) . .
O3 Cd1 O4 55.00(9) 4_656 4_656
N4 Cd1 O4 95.87(9) 4_565 4_656
N1 Cd1 O4 140.52(10) . 4_656
O1 Cd1 O4 102.89(10) . 4_656
O2 Cd1 O4 80.03(8) . 4_656
O3 Cd1 C20 27.75(10) 4_656 4_656
N4 Cd1 C20 100.21(10) 4_565 4_656
N1 Cd1 C20 115.76(11) . 4_656
O1 Cd1 C20 128.97(11) . 4_656
O2 Cd1 C20 91.65(9) . 4_656
O4 Cd1 C20 27.30(9) 4_656 4_656
C21 O1 Cd1 93.9(2) . .
C21 O2 Cd1 88.09(19) . .
C20 O3 Cd1 94.9(2) . 4_455
C20 O4 Cd1 87.0(2) . 4_455
C7 N1 C5 105.9(3) . .
C7 N1 Cd1 124.2(2) . .
C5 N1 Cd1 123.8(2) . .
C7 N2 C6 107.3(3) . .
C7 N2 C9 126.4(3) . .
C6 N2 C9 126.3(3) . .
C11 N3 C14 107.8(3) . .
C11 N3 C19 128.6(3) . .
C14 N3 C19 123.6(3) . .
C11 N4 C13 106.6(3) . .
C11 N4 Cd1 125.1(2) . 4_566
C13 N4 Cd1 128.3(2) . 4_566
C2 C1 C6 116.2(3) . .
C2 C1 H1 121.9 . .
C6 C1 H1 121.9 . .
C1 C2 C3 121.8(4) . .
C1 C2 H2 119.1 . .
C3 C2 H2 119.1 . .
C4 C3 C2 121.6(4) . .
C4 C3 H3 119.2 . .
C2 C3 H3 119.2 . .
C3 C4 C5 117.5(4) . .
C3 C4 H4 121.2 . .
C5 C4 H4 121.2 . .
C6 C5 N1 109.2(3) . .
C6 C5 C4 120.2(3) . .
N1 C5 C4 130.5(3) . .
C1 C6 C5 122.6(3) . .
C1 C6 N2 131.9(3) . .
C5 C6 N2 105.6(3) . .
N1 C7 N2 112.0(3) . .
N1 C7 C8 125.5(3) . .
N2 C7 C8 122.5(3) . .
C7 C8 H8A 109.5 . .
C7 C8 H8B 109.5 . .
H8A C8 H8B 109.5 . .
C7 C8 H8C 109.5 . .
H8A C8 H8C 109.5 . .
H8B C8 H8C 109.5 . .
N2 C9 C10 113.4(3) . .
N2 C9 H9A 108.9 . .
C10 C9 H9A 108.9 . .
N2 C9 H9B 108.9 . .
C10 C9 H9B 108.9 . .
H9A C9 H9B 107.7 . .
C9 C10 C19 114.4(3) . .
C9 C10 H10A 108.7 . .
C19 C10 H10A 108.7 . .
C9 C10 H10B 108.7 . .
C19 C10 H10B 108.7 . .
H10A C10 H10B 107.6 . .
N4 C11 N3 111.7(3) . .
N4 C11 C12 124.3(3) . .
N3 C11 C12 124.0(3) . .
C11 C12 H12A 109.5 . .
C11 C12 H12B 109.5 . .
H12A C12 H12B 109.5 . .
C11 C12 H12C 109.5 . .
H12A C12 H12C 109.5 . .
H12B C12 H12C 109.5 . .
C18 C13 N4 132.0(3) . .
C18 C13 C14 119.8(3) . .
N4 C13 C14 108.1(3) . .
N3 C14 C15 131.9(3) . .
N3 C14 C13 105.8(3) . .
C15 C14 C13 122.2(3) . .
C16 C15 C14 116.7(3) . .
C16 C15 H15 121.6 . .
C14 C15 H15 121.6 . .
C15 C16 C17 121.9(4) . .
C15 C16 H16 119.1 . .
C17 C16 H16 119.1 . .
C18 C17 C16 121.1(4) . .
C18 C17 H17 119.4 . .
C16 C17 H17 119.4 . .
C13 C18 C17 118.2(3) . .
C13 C18 H18 120.9 . .
C17 C18 H18 120.9 . .
N3 C19 C10 112.6(3) . .
N3 C19 H19A 109.1 . .
C10 C19 H19A 109.1 . .
N3 C19 H19B 109.1 . .
C10 C19 H19B 109.1 . .
H19A C19 H19B 107.8 . .
O4 C20 O3 122.9(3) . .
O4 C20 C23 120.4(3) . .
O3 C20 C23 116.7(3) . .
O4 C20 Cd1 65.67(19) . 4_455
O3 C20 Cd1 57.35(17) . 4_455
C23 C20 Cd1 170.9(2) . 4_455
O2 C21 O1 122.7(3) . .
O2 C21 C25 120.3(3) . .
O1 C21 C25 117.0(3) . .
C24 C22 C23 120.2(3) . .
C24 C22 H22 119.9 . .
C23 C22 H22 119.9 . .
C27 C23 C22 119.6(3) . .
C27 C23 C20 119.3(3) . .
C22 C23 C20 120.8(3) . .
C22 C24 C25 120.7(3) . .
C22 C24 H24 119.6 . .
C25 C24 H24 119.6 . .
C26 C25 C24 119.0(3) . .
C26 C25 C21 121.8(3) . .
C24 C25 C21 119.2(3) . .
C25 C26 C27 120.6(3) . .
C25 C26 H26 119.7 . .
C27 C26 H26 119.7 . .
C23 C27 C26 119.8(3) . .
C23 C27 H27 120.1 . .
C26 C27 H27 120.1 . .

loop_
_geom_bond_atom_site_label_1
_geom_bond_atom_site_label_2
_geom_bond_distance
_geom_bond_site_symmetry_2
Cd1 O3 2.278(3) 4_656
Cd1 N4 2.287(3) 4_565
Cd1 N1 2.292(3) .
Cd1 O1 2.304(3) .
Cd1 O2 2.446(2) .
Cd1 O4 2.459(3) 4_656
Cd1 C20 2.695(3) 4_656
O1 C21 1.271(4) .
O2 C21 1.239(4) .
O3 C20 1.259(4) .
O3 Cd1 2.277(3) 4_455
O4 C20 1.238(4) .
O4 Cd1 2.459(3) 4_455
N1 C7 1.326(4) .
N1 C5 1.395(4) .
N2 C7 1.358(4) .
N2 C6 1.396(4) .
N2 C9 1.461(4) .
N3 C11 1.356(4) .
N3 C14 1.385(5) .
N3 C19 1.472(4) .
N4 C11 1.322(4) .
N4 C13 1.401(4) .
N4 Cd1 2.287(3) 4_566
C1 C2 1.382(5) .
C1 C6 1.389(5) .
C1 H1 0.9300 .
C2 C3 1.401(6) .
C2 H2 0.9300 .
C3 C4 1.366(6) .
C3 H3 0.9300 .
C4 C5 1.401(5) .
C4 H4 0.9300 .
C5 C6 1.392(5) .
C7 C8 1.476(5) .
C8 H8A 0.9600 .
C8 H8B 0.9600 .
C8 H8C 0.9600 .
C9 C10 1.520(5) .
C9 H9A 0.9700 .
C9 H9B 0.9700 .
C10 C19 1.531(5) .
C10 H10A 0.9700 .
C10 H10B 0.9700 .
C11 C12 1.487(5) .
C12 H12A 0.9600 .
C12 H12B 0.9600 .
C12 H12C 0.9600 .
C13 C18 1.377(5) .
C13 C14 1.404(5) .
C14 C15 1.393(5) .
C15 C16 1.370(6) .
C15 H15 0.9300 .
C16 C17 1.391(6) .
C16 H16 0.9300 .
C17 C18 1.387(5) .
C17 H17 0.9300 .
C18 H18 0.9300 .
C19 H19A 0.9700 .
C19 H19B 0.9700 .
C20 C23 1.514(4) .
C20 Cd1 2.695(3) 4_455
C21 C25 1.501(4) .
C22 C24 1.372(5) .
C22 C23 1.390(5) .
C22 H22 0.9300 .
C23 C27 1.375(5) .
C24 C25 1.387(5) .
C24 H24 0.9300 .
C25 C26 1.377(5) .
C26 C27 1.394(5) .
C26 H26 0.9300 .
C27 H27 0.9300 .

loop_
_geom_torsion_atom_site_label_1
_geom_torsion_atom_site_label_2
_geom_torsion_atom_site_label_3
_geom_torsion_atom_site_label_4
_geom_torsion
_geom_torsion_site_symmetry_1
O3 Cd1 O1 C21 32.0(3) 4_656
N4 Cd1 O1 C21 162.2(2) 4_565
N1 Cd1 O1 C21 -86.3(2) .
O2 Cd1 O1 C21 -2.53(19) .
O4 Cd1 O1 C21 65.4(2) 4_656
C20 Cd1 O1 C21 56.3(3) 4_656
O3 Cd1 O2 C21 -161.93(19) 4_656
N4 Cd1 O2 C21 -25.0(3) 4_565
N1 Cd1 O2 C21 108.4(2) .
O1 Cd1 O2 C21 2.6(2) .
O4 Cd1 O2 C21 -110.9(2) 4_656
C20 Cd1 O2 C21 -135.7(2) 4_656
O3 Cd1 N1 C7 25.9(3) 4_656
N4 Cd1 N1 C7 -79.0(3) 4_565
O1 Cd1 N1 C7 -178.1(3) .
O2 Cd1 N1 C7 127.1(3) .
O4 Cd1 N1 C7 48.5(3) 4_656
C20 Cd1 N1 C7 33.5(3) 4_656
O3 Cd1 N1 C5 -122.9(3) 4_656
N4 Cd1 N1 C5 132.3(2) 4_565
O1 Cd1 N1 C5 33.2(3) .
O2 Cd1 N1 C5 -21.7(3) .
O4 Cd1 N1 C5 -100.2(3) 4_656
C20 Cd1 N1 C5 -115.2(3) 4_656
C6 C1 C2 C3 -0.9(6) .
C1 C2 C3 C4 2.2(6) .
C2 C3 C4 C5 -0.8(6) .
C7 N1 C5 C6 -1.5(3) .
Cd1 N1 C5 C6 152.0(2) .
C7 N1 C5 C4 178.7(3) .
Cd1 N1 C5 C4 -27.8(5) .
C3 C4 C5 C6 -1.8(5) .
C3 C4 C5 N1 178.1(3) .
C2 C1 C6 C5 -1.8(5) .
C2 C1 C6 N2 179.8(4) .
N1 C5 C6 C1 -176.7(3) .
C4 C5 C6 C1 3.2(5) .
N1 C5 C6 N2 2.1(3) .
C4 C5 C6 N2 -178.0(3) .
C7 N2 C6 C1 176.7(4) .
C9 N2 C6 C1 -3.5(6) .
C7 N2 C6 C5 -1.9(3) .
C9 N2 C6 C5 178.0(3) .
C5 N1 C7 N2 0.3(4) .
Cd1 N1 C7 N2 -153.1(2) .
C5 N1 C7 C8 -179.5(3) .
Cd1 N1 C7 C8 27.1(5) .
C6 N2 C7 N1 1.0(4) .
C9 N2 C7 N1 -178.8(3) .
C6 N2 C7 C8 -179.2(3) .
C9 N2 C7 C8 1.0(5) .
C7 N2 C9 C10 83.1(4) .
C6 N2 C9 C10 -96.7(4) .
N2 C9 C10 C19 64.7(4) .
C13 N4 C11 N3 0.2(4) .
Cd1 N4 C11 N3 178.3(2) 4_566
C13 N4 C11 C12 -179.9(3) .
Cd1 N4 C11 C12 -1.8(5) 4_566
C14 N3 C11 N4 -0.6(4) .
C19 N3 C11 N4 178.7(3) .
C14 N3 C11 C12 179.6(3) .
C19 N3 C11 C12 -1.2(5) .
C11 N4 C13 C18 177.7(4) .
Cd1 N4 C13 C18 -0.3(6) 4_566
C11 N4 C13 C14 0.2(4) .
Cd1 N4 C13 C14 -177.8(2) 4_566
C11 N3 C14 C15 -178.1(4) .
C19 N3 C14 C15 2.6(6) .
C11 N3 C14 C13 0.6(4) .
C19 N3 C14 C13 -178.6(3) .
C18 C13 C14 N3 -178.4(3) .
N4 C13 C14 N3 -0.5(4) .
C18 C13 C14 C15 0.5(5) .
N4 C13 C14 C15 178.4(3) .
N3 C14 C15 C16 178.5(4) .
C13 C14 C15 C16 -0.1(6) .
C14 C15 C16 C17 0.0(6) .
C15 C16 C17 C18 -0.5(7) .
N4 C13 C18 C17 -178.1(4) .
C14 C13 C18 C17 -0.9(6) .
C16 C17 C18 C13 0.9(6) .
C11 N3 C19 C10 -110.4(4) .
C14 N3 C19 C10 68.7(5) .
C9 C10 C19 N3 127.6(4) .
Cd1 O4 C20 O3 -4.3(3) 4_455
Cd1 O4 C20 C23 172.4(3) 4_455
Cd1 O3 C20 O4 4.7(4) 4_455
Cd1 O3 C20 C23 -172.2(2) 4_455
Cd1 O2 C21 O1 -4.6(3) .
Cd1 O2 C21 C25 177.4(3) .
Cd1 O1 C21 O2 4.9(4) .
Cd1 O1 C21 C25 -177.1(2) .
C24 C22 C23 C27 -0.2(5) .
C24 C22 C23 C20 174.4(3) .
O4 C20 C23 C27 -7.4(5) .
O3 C20 C23 C27 169.5(3) .
Cd1 C20 C23 C27 122.8(14) 4_455
O4 C20 C23 C22 177.9(3) .
O3 C20 C23 C22 -5.2(5) .
Cd1 C20 C23 C22 -51.9(16) 4_455
C23 C22 C24 C25 -2.0(5) .
C22 C24 C25 C26 2.8(5) .
C22 C24 C25 C21 -174.4(3) .
O2 C21 C25 C26 166.2(3) .
O1 C21 C25 C26 -11.9(5) .
O2 C21 C25 C24 -16.7(5) .
O1 C21 C25 C24 165.2(3) .
C24 C25 C26 C27 -1.4(5) .
C21 C25 C26 C27 175.8(3) .
C22 C23 C27 C26 1.6(5) .
C20 C23 C27 C26 -173.1(3) .
C25 C26 C27 C23 -0.8(6) .
